data_7244131
loop_
_publ_author_name
'Xu, Xi'
'Zhang, Yanping'
'Ying, Jun'
'Jin, Liang'
'Tian, Aixiang'
'Wang, Xiuli'

_publ_section_title
;
 Five POM-based compounds modified by mono- and bis-triazole derivatives:
 photocatalytic, electrochemical and supercapacitor properties
;
_journal_name_full CrystEngComm
_journal_paper_doi 10.1039/D1CE01596F
_journal_year 2022
_chemical_formula_moiety 'C20 H36 Mo6 N8 Ni2 O30 Te'
_chemical_formula_sum 'C20 H36 Mo6 N8 Ni2 O30 Te'
_chemical_formula_weight 1689.23
_space_group_crystal_system monoclinic
_space_group_IT_number 14
_space_group_name_Hall '-P 2ybc'
_space_group_name_H-M_alt 'P 1 21/c 1'
_atom_sites_solution_hydrogens mixed
_atom_sites_solution_primary iterative
_audit_block_doi 10.5517/ccdc.csd.cc28zkwq
_audit_creation_date 2021-09-29
_audit_creation_method
;
Olex2 1.3
(compiled 2020.11.12 svn.r5f609507 for OlexSys, GUI svn.r6272)
;
_audit_update_record
;
2021-10-09 deposited with the CCDC.	2022-01-04 downloaded from the CCDC.
;
_cell_angle_alpha 90
_cell_angle_beta 109.13
_cell_angle_gamma 90
_cell_formula_units_Z 2
_cell_length_a 14.0968(4)
_cell_length_b 10.5774(3)
_cell_length_c 15.0772(5)
_cell_measurement_reflns_used 9906
_cell_measurement_temperature 296.15
_cell_measurement_theta_max 28.26
_cell_measurement_theta_min 2.40
_cell_volume 2123.98(11)
_computing_cell_refinement 'SAINT V8.18C (?, 2016)'
_computing_data_reduction 'SAINT V8.18C (?, 2016)'
_computing_molecular_graphics 'Olex2 1.3 (Dolomanov et al., 2009)'
_computing_publication_material 'Olex2 1.3 (Dolomanov et al., 2009)'
_computing_structure_refinement 'olex2.refine 1.3 (Bourhis et al., 2015)'
_computing_structure_solution 'olex2.solve 1.3 (Bourhis et al., 2015)'
_diffrn_ambient_temperature 296.15
_diffrn_measured_fraction_theta_full 0.999
_diffrn_measured_fraction_theta_max 0.996
_diffrn_measurement_device_type 'Bruker APEX-II CCD'
_diffrn_measurement_method '\f and \w scans'
_diffrn_radiation_monochromator graphite
_diffrn_radiation_type MoK\a
_diffrn_radiation_wavelength 0.71073
_diffrn_reflns_av_R_equivalents 0.0349
_diffrn_reflns_av_unetI/netI 0.0294
_diffrn_reflns_Laue_measured_fraction_full 0.999
_diffrn_reflns_Laue_measured_fraction_max 0.996
_diffrn_reflns_limit_h_max 18
_diffrn_reflns_limit_h_min -15
_diffrn_reflns_limit_k_max 12
_diffrn_reflns_limit_k_min -14
_diffrn_reflns_limit_l_max 19
_diffrn_reflns_limit_l_min -20
_diffrn_reflns_number 14994
_diffrn_reflns_point_group_measured_fraction_full 0.999
_diffrn_reflns_point_group_measured_fraction_max 0.996
_diffrn_reflns_theta_full 25.242
_diffrn_reflns_theta_max 28.278
_diffrn_reflns_theta_min 2.398
_diffrn_source_current 30.0
_diffrn_source_power 1.2
_diffrn_source_voltage 40.0
_diffrn_standards_number 0
_exptl_absorpt_coefficient_mu 3.360
_exptl_absorpt_correction_T_max 0.6079
_exptl_absorpt_correction_T_min 0.5568
_exptl_absorpt_correction_type multi-scan
_exptl_absorpt_process_details
;
SADABS-2008/1 (Bruker,2008) was used for absorption correction.
wR2(int) was 0.0993 before and 0.0265 after correction.
The Ratio of minimum to maximum transmission is 0.6482.
The \l/2 correction factor is 0.0015.
;
_exptl_crystal_colour green
_exptl_crystal_density_diffrn 2.641
_exptl_crystal_description block
_exptl_crystal_F_000 1624
_exptl_crystal_size_max 0.19
_exptl_crystal_size_mid 0.17
_exptl_crystal_size_min 0.15
_refine_diff_density_max 0.663
_refine_diff_density_min -0.980
_refine_diff_density_rms 0.120
_refine_ls_extinction_method none
_refine_ls_goodness_of_fit_ref 1.104
_refine_ls_hydrogen_treatment mixed
_refine_ls_matrix_type full
_refine_ls_number_parameters 315
_refine_ls_number_reflns 5246
_refine_ls_number_restraints 1
_refine_ls_restrained_S_all 1.104
_refine_ls_R_factor_all 0.0219
_refine_ls_R_factor_gt 0.0197
_refine_ls_shift/su_max 0.001
_refine_ls_shift/su_mean 0.000
_refine_ls_structure_factor_coef Fsqd
_refine_ls_weighting_details 'w=1/[\s^2^(Fo^2^)+(0.0196P)^2^+1.3679P] where P=(Fo^2^+2Fc^2^)/3'
_refine_ls_weighting_scheme calc
_refine_ls_wR_factor_gt 0.0490
_refine_ls_wR_factor_ref 0.0499
_reflns_Friedel_coverage 0.000
_reflns_number_gt 4894
_reflns_number_total 5246
_reflns_threshold_expression 'I > 2\s(I)'
_cod_data_source_file d1ce01596f2.cif
_cod_data_source_block 2
_cod_database_code 7244131
_shelx_shelxl_version_number 2018/3
_shelx_space_group_comment
;
The symmetry employed for this shelxl refinement is uniquely defined
by the following loop, which should always be used as a source of
symmetry information in preference to the above space-group names.
They are only intended as comments.
;
_olex2_refinement_description
;
1. Fixed Uiso
 At 1.2 times of:
  All C(H) groups, All C(H,H) groups, All N(H,H) groups
 At 1.5 times of:
  All O(H,H) groups
2. Restrained distances
 Ni1-H1a \\sim Ni1-H1b
 with sigma of 0.02
3.a Free rotating group:
 O1(H1a,H1b)
3.b Rotating group:
 O3(H3a,H3b), O2(H2a,H2b)
3.c Secondary CH2 refined with riding coordinates:
 C10(H10a,H10b), C3(H3c,H3d)
3.d Aromatic/amide H refined with riding coordinates:
 C9(H9), C6(H6), C5(H5), C2(H2), C1(H1), C7(H7)
;
_olex2_submission_special_instructions 'No special instructions were received'

loop_
_space_group_symop_operation_xyz
'x, y, z'
'-x, y+1/2, -z+1/2'
'-x, -y, -z'
'x, -y-1/2, z-1/2'

loop_
_atom_site_label
_atom_site_type_symbol
_atom_site_fract_x
_atom_site_fract_y
_atom_site_fract_z
_atom_site_U_iso_or_equiv
_atom_site_adp_type
_atom_site_occupancy
_atom_site_site_symmetry_order
_atom_site_calc_flag
_atom_site_refinement_flags_posn
_atom_site_refinement_flags_adp
_atom_site_refinement_flags_occupancy
_atom_site_disorder_assembly
_atom_site_disorder_group
Te1 Te 0.500000 0.000000 0.500000 0.00873(5) Uani 1 2 d S . P . .
Mo2 Mo 0.43252(2) 0.30003(2) 0.46399(2) 0.01067(5) Uani 1 1 d . . . . .
Mo1 Mo 0.65406(2) 0.22491(2) 0.60970(2) 0.01118(5) Uani 1 1 d . . . . .
Mo3 Mo 0.28131(2) 0.07334(2) 0.34847(2) 0.01272(5) Uani 1 1 d . . . . .
Ni1 Ni 0.64835(2) 0.50115(3) 0.75797(2) 0.01314(6) Uani 1 1 d D . . . .
O15 O 0.36155(10) -0.04658(14) 0.47699(10) 0.0116(3) Uani 1 1 d . . . . .
O12 O 0.55032(11) -0.10977(14) 0.60718(10) 0.0117(3) Uani 1 1 d . . . . .
O10 O 0.49255(10) 0.14669(13) 0.57312(10) 0.0112(3) Uani 1 1 d . . . . .
O6 O 0.68321(11) 0.08628(14) 0.69719(10) 0.0140(3) Uani 1 1 d . . . . .
O3 O 0.70960(13) 0.39885(17) 0.88424(11) 0.0221(3) Uani 1 1 d . . . . .
H3A H 0.686904 0.428399 0.925732 0.033 Uiso 1 1 d R U . . .
H3B H 0.688304 0.323139 0.876212 0.033 Uiso 1 1 d R U . . .
O11 O 0.30736(11) 0.21047(14) 0.43696(11) 0.0149(3) Uani 1 1 d . . . . .
O7 O 0.57558(11) 0.30173(15) 0.49270(10) 0.0151(3) Uani 1 1 d . . . . .
O2 O 0.50067(13) 0.46962(18) 0.74433(12) 0.0255(4) Uani 1 1 d . . . . .
H2A H 0.497181 0.430302 0.792377 0.038 Uiso 1 1 d R U . . .
H2B H 0.474950 0.419030 0.698897 0.038 Uiso 1 1 d R U . . .
O13 O 0.26201(14) 0.15306(16) 0.24478(11) 0.0252(4) Uani 1 1 d . . . . .
O4 O 0.63814(13) 0.33730(15) 0.68642(11) 0.0208(3) Uani 1 1 d . . . . .
O8 O 0.41817(12) 0.39500(16) 0.55031(11) 0.0204(3) Uani 1 1 d . . . . .
O9 O 0.40204(12) 0.39197(16) 0.36378(11) 0.0193(3) Uani 1 1 d . . . . .
O14 O 0.16535(12) 0.03547(18) 0.35228(13) 0.0267(4) Uani 1 1 d . . . . .
O5 O 0.76927(12) 0.25198(17) 0.60058(12) 0.0244(4) Uani 1 1 d . . . . .
N1 N 0.79400(14) 0.5311(2) 0.76506(14) 0.0198(4) Uani 1 1 d . . . . .
O1 O 0.65068(17) 0.65737(18) 0.83627(14) 0.0349(5) Uani 1 1 d G . . . .
H1A H 0.605410 0.673784 0.860344 0.052 Uiso 1 1 d DG U . . .
H1B H 0.667580 0.729177 0.820922 0.052 Uiso 1 1 d DG U . . .
N3 N 0.93055(14) 0.6194(2) 0.75781(14) 0.0214(4) Uani 1 1 d . . . . .
N2 N 0.87230(16) 0.4939(2) 0.84394(16) 0.0287(5) Uani 1 1 d . . . . .
N4 N 1.30805(17) 0.6232(3) 0.61758(16) 0.0292(5) Uani 1 1 d . . . . .
H4A H 1.351(2) 0.619(3) 0.608(2) 0.035 Uiso 1 1 d . U . . .
H4B H 1.316(2) 0.608(3) 0.674(2) 0.035 Uiso 1 1 d . U . . .
C8 C 1.12130(18) 0.6119(3) 0.55594(18) 0.0245(5) Uani 1 1 d . . . . .
C9 C 1.10171(18) 0.6329(2) 0.63940(17) 0.0239(5) Uani 1 1 d . . . . .
H9 H 1.149908 0.611251 0.696140 0.029 Uiso 1 1 calc R U . . .
C4 C 1.01145(18) 0.6855(2) 0.63946(18) 0.0236(5) Uani 1 1 d . . . . .
C10 C 1.21890(19) 0.5524(3) 0.55666(19) 0.0279(5) Uani 1 1 d . . . . .
H10A H 1.221695 0.466012 0.579013 0.033 Uiso 1 1 calc R U . . .
H10B H 1.221111 0.549892 0.493055 0.033 Uiso 1 1 calc R U . . .
C6 C 0.9572(2) 0.6930(3) 0.47089(19) 0.0339(6) Uani 1 1 d . . . . .
H6 H 0.908120 0.711497 0.413923 0.041 Uiso 1 1 calc R U . . .
C3 C 0.99640(19) 0.7111(3) 0.73216(18) 0.0266(5) Uani 1 1 d . . . . .
H3C H 1.061454 0.710996 0.781023 0.032 Uiso 1 1 calc R U . . .
H3D H 0.967978 0.794950 0.730247 0.032 Uiso 1 1 calc R U . . .
C5 C 0.93882(19) 0.7165(3) 0.55466(19) 0.0298(6) Uani 1 1 d . . . . .
H5 H 0.878446 0.752781 0.553898 0.036 Uiso 1 1 calc R U . . .
C2 C 0.95257(19) 0.5494(3) 0.83721(19) 0.0297(6) Uani 1 1 d . . . . .
H2 H 1.016409 0.541705 0.881177 0.036 Uiso 1 1 calc R U . . .
C1 C 0.83120(17) 0.6052(2) 0.71557(17) 0.0207(5) Uani 1 1 d . . . . .
H1 H 0.794197 0.642839 0.659078 0.025 Uiso 1 1 calc R U . . .
C7 C 1.0480(2) 0.6421(3) 0.47195(18) 0.0307(6) Uani 1 1 d . . . . .
H7 H 1.059904 0.628018 0.415618 0.037 Uiso 1 1 calc R U . . .

loop_
_atom_site_aniso_label
_atom_site_aniso_U_11
_atom_site_aniso_U_22
_atom_site_aniso_U_33
_atom_site_aniso_U_23
_atom_site_aniso_U_13
_atom_site_aniso_U_12
Te1 0.00882(8) 0.00735(9) 0.00905(9) -0.00003(6) 0.00162(7) -0.00012(6)
Mo2 0.01200(8) 0.00812(9) 0.01069(9) 0.00085(6) 0.00212(7) 0.00071(6)
Mo1 0.01074(8) 0.00887(9) 0.01235(9) -0.00104(6) 0.00164(7) -0.00137(6)
Mo3 0.00999(8) 0.01048(9) 0.01496(9) 0.00018(7) 0.00035(7) 0.00026(6)
Ni1 0.01560(13) 0.01181(14) 0.01243(13) -0.00024(10) 0.00516(11) 0.00042(10)
O15 0.0107(6) 0.0110(7) 0.0128(7) -0.0001(6) 0.0035(5) -0.0007(6)
O12 0.0130(7) 0.0107(7) 0.0100(7) 0.0016(6) 0.0021(5) 0.0005(6)
O10 0.0135(7) 0.0085(7) 0.0113(7) -0.0011(5) 0.0037(6) -0.0004(6)
O6 0.0150(7) 0.0128(7) 0.0125(7) -0.0002(6) 0.0023(6) 0.0012(6)
O3 0.0299(9) 0.0217(9) 0.0168(8) 0.0024(7) 0.0104(7) 0.0020(7)
O11 0.0134(7) 0.0129(7) 0.0179(7) -0.0001(6) 0.0044(6) 0.0000(6)
O7 0.0133(7) 0.0157(8) 0.0160(7) 0.0031(6) 0.0044(6) -0.0020(6)
O2 0.0213(8) 0.0376(10) 0.0199(8) 0.0003(8) 0.0098(7) -0.0023(8)
O13 0.0337(9) 0.0176(8) 0.0178(8) 0.0039(7) -0.0004(7) 0.0013(8)
O4 0.0272(9) 0.0139(8) 0.0179(8) -0.0022(6) 0.0029(7) 0.0015(7)
O8 0.0216(8) 0.0172(8) 0.0216(8) -0.0047(7) 0.0058(7) 0.0010(7)
O9 0.0190(8) 0.0184(8) 0.0180(8) 0.0062(6) 0.0027(6) -0.0004(6)
O14 0.0146(8) 0.0241(9) 0.0405(10) -0.0075(8) 0.0081(7) -0.0025(7)
O5 0.0158(8) 0.0250(9) 0.0314(9) 0.0043(8) 0.0065(7) -0.0032(7)
N1 0.0172(9) 0.0205(10) 0.0207(9) 0.0013(8) 0.0049(8) 0.0015(8)
O1 0.0580(13) 0.0204(9) 0.0391(11) -0.0101(8) 0.0334(10) -0.0052(9)
N3 0.0161(9) 0.0245(10) 0.0240(10) 0.0004(8) 0.0071(8) 0.0012(8)
N2 0.0192(10) 0.0339(13) 0.0306(11) 0.0102(10) 0.0048(9) 0.0058(9)
N4 0.0232(11) 0.0443(14) 0.0247(11) 0.0018(10) 0.0139(9) -0.0011(10)
C8 0.0222(11) 0.0246(12) 0.0273(12) 0.0030(10) 0.0089(10) -0.0014(10)
C9 0.0186(11) 0.0290(13) 0.0224(12) 0.0039(10) 0.0043(9) 0.0004(10)
C4 0.0187(11) 0.0241(13) 0.0280(12) 0.0029(10) 0.0075(10) -0.0015(9)
C10 0.0275(12) 0.0305(14) 0.0281(13) -0.0005(11) 0.0125(11) 0.0012(11)
C6 0.0261(13) 0.0407(16) 0.0282(14) 0.0137(12) -0.0003(11) -0.0010(12)
C3 0.0190(11) 0.0302(14) 0.0324(14) -0.0037(11) 0.0108(10) -0.0039(10)
C5 0.0193(12) 0.0327(15) 0.0354(14) 0.0091(12) 0.0064(11) 0.0030(11)
C2 0.0184(11) 0.0395(16) 0.0284(13) 0.0059(12) 0.0038(10) 0.0058(11)
C1 0.0172(10) 0.0218(12) 0.0217(11) -0.0003(9) 0.0045(9) 0.0004(9)
C7 0.0319(14) 0.0369(16) 0.0238(12) 0.0044(11) 0.0099(11) -0.0055(12)

loop_
_atom_type_symbol
_atom_type_description
_atom_type_scat_dispersion_real
_atom_type_scat_dispersion_imag
_atom_type_scat_source
C C 0.0033 0.0016 'International Tables Vol C Tables 4.2.6.8 and 6.1.1.4'
H H 0.0000 0.0000 'International Tables Vol C Tables 4.2.6.8 and 6.1.1.4'
Mo Mo -1.6832 0.6857 'International Tables Vol C Tables 4.2.6.8 and 6.1.1.4'
N N 0.0061 0.0033 'International Tables Vol C Tables 4.2.6.8 and 6.1.1.4'
Ni Ni 0.3393 1.1124 'International Tables Vol C Tables 4.2.6.8 and 6.1.1.4'
O O 0.0106 0.0060 'International Tables Vol C Tables 4.2.6.8 and 6.1.1.4'
Te Te -0.5308 1.6751 'International Tables Vol C Tables 4.2.6.8 and 6.1.1.4'

loop_
_geom_angle_atom_site_label_1
_geom_angle_atom_site_label_2
_geom_angle_atom_site_label_3
_geom_angle
_geom_angle_site_symmetry_1
_geom_angle_site_symmetry_3
_geom_angle_publ_flag
O15 Te1 O15 180.0 3_656 . ?
O12 Te1 O15 93.99(6) 3_656 3_656 ?
O12 Te1 O15 86.01(6) 3_656 . ?
O12 Te1 O15 93.99(6) . . ?
O12 Te1 O15 86.01(6) . 3_656 ?
O12 Te1 O12 180.0 3_656 . ?
O10 Te1 O15 93.83(6) 3_656 3_656 ?
O10 Te1 O15 93.83(6) . . ?
O10 Te1 O15 86.17(6) 3_656 . ?
O10 Te1 O15 86.17(6) . 3_656 ?
O10 Te1 O12 94.56(6) 3_656 3_656 ?
O10 Te1 O12 85.44(6) . 3_656 ?
O10 Te1 O12 94.56(6) . . ?
O10 Te1 O12 85.44(6) 3_656 . ?
O10 Te1 O10 180.0 3_656 . ?
O10 Mo2 O12 69.26(5) . 3_656 ?
O11 Mo2 O12 72.76(6) . 3_656 ?
O11 Mo2 O10 84.25(6) . . ?
O7 Mo2 O12 81.49(6) . 3_656 ?
O7 Mo2 O10 74.24(6) . . ?
O7 Mo2 O11 151.04(7) . . ?
O8 Mo2 O12 156.21(7) . 3_656 ?
O8 Mo2 O10 88.68(7) . . ?
O8 Mo2 O11 96.98(7) . . ?
O8 Mo2 O7 101.59(7) . . ?
O8 Mo2 O9 106.12(8) . . ?
O9 Mo2 O12 96.72(7) . 3_656 ?
O9 Mo2 O10 164.47(7) . . ?
O9 Mo2 O11 98.27(7) . . ?
O9 Mo2 O7 97.68(7) . . ?
O15 Mo1 O10 70.27(5) 3_656 . ?
O6 Mo1 O15 73.70(6) . 3_656 ?
O6 Mo1 O10 82.14(6) . . ?
O6 Mo1 O7 151.39(6) . . ?
O7 Mo1 O15 84.54(6) . 3_656 ?
O7 Mo1 O10 73.01(6) . . ?
O4 Mo1 O15 162.27(7) . 3_656 ?
O4 Mo1 O10 94.15(7) . . ?
O4 Mo1 O6 96.38(7) . . ?
O4 Mo1 O7 99.30(7) . . ?
O5 Mo1 O15 90.47(7) . 3_656 ?
O5 Mo1 O10 159.01(7) . . ?
O5 Mo1 O6 100.88(7) . . ?
O5 Mo1 O7 97.59(7) . . ?
O5 Mo1 O4 106.04(9) . . ?
O12 Mo3 O15 70.48(5) 3_656 . ?
O6 Mo3 O15 72.86(6) 3_656 . ?
O6 Mo3 O12 83.51(6) 3_656 3_656 ?
O11 Mo3 O15 84.33(6) . . ?
O11 Mo3 O12 74.04(6) . 3_656 ?
O11 Mo3 O6 152.32(6) . 3_656 ?
O13 Mo3 O15 158.81(7) . . ?
O13 Mo3 O12 91.33(7) . 3_656 ?
O13 Mo3 O6 94.95(7) . 3_656 ?
O13 Mo3 O11 101.45(7) . . ?
O14 Mo3 O15 93.14(7) . . ?
O14 Mo3 O12 161.74(7) . 3_656 ?
O14 Mo3 O6 99.69(8) . 3_656 ?
O14 Mo3 O11 96.96(8) . . ?
O14 Mo3 O13 106.19(9) . . ?
O2 Ni1 O3 96.24(7) . . ?
O2 Ni1 O9 87.59(7) . 3_666 ?
O4 Ni1 O3 88.76(7) . . ?
O4 Ni1 O2 85.10(7) . . ?
O4 Ni1 O9 92.93(7) . 3_666 ?
O4 Ni1 N1 93.17(8) . . ?
O4 Ni1 O1 174.58(7) . . ?
O9 Ni1 O3 175.93(7) 3_666 . ?
N1 Ni1 O3 85.72(7) . . ?
N1 Ni1 O2 177.35(7) . . ?
N1 Ni1 O9 90.49(7) . 3_666 ?
O1 Ni1 O3 88.22(8) . . ?
O1 Ni1 O2 90.76(8) . . ?
O1 Ni1 O9 90.38(8) . 3_666 ?
O1 Ni1 N1 91.09(8) . . ?
Te1 O15 Mo1 102.56(6) . 3_656 ?
Te1 O15 Mo3 101.61(6) . . ?
Mo1 O15 Mo3 92.61(5) 3_656 . ?
Te1 O12 Mo2 101.51(6) . 3_656 ?
Te1 O12 Mo3 101.90(6) . 3_656 ?
Mo3 O12 Mo2 91.48(5) 3_656 3_656 ?
Te1 O10 Mo2 103.79(6) . . ?
Te1 O10 Mo1 100.99(6) . . ?
Mo2 O10 Mo1 91.22(5) . . ?
Mo1 O6 Mo3 116.09(7) . 3_656 ?
Ni1 O3 H3A 109.5 . . ?
Ni1 O3 H3B 109.5 . . ?
H3A O3 H3B 104.5 . . ?
Mo3 O11 Mo2 118.13(7) . . ?
Mo2 O7 Mo1 116.61(7) . . ?
Ni1 O2 H2A 109.5 . . ?
Ni1 O2 H2B 109.5 . . ?
H2A O2 H2B 104.5 . . ?
Mo1 O4 Ni1 161.29(10) . . ?
Mo2 O9 Ni1 174.69(10) . 3_666 ?
N2 N1 Ni1 120.24(15) . . ?
C1 N1 Ni1 130.38(16) . . ?
C1 N1 N2 107.72(19) . . ?
Ni1 O1 H1A 123.0 . . ?
Ni1 O1 H1B 121.5 . . ?
H1A O1 H1B 104.5 . . ?
C2 N3 C3 127.4(2) . . ?
C1 N3 C3 126.5(2) . . ?
C1 N3 C2 105.0(2) . . ?
C2 N2 N1 105.8(2) . . ?
H4A N4 H4B 112(4) . . ?
C10 N4 H4A 118(3) . . ?
C10 N4 H4B 110(2) . . ?
C9 C8 C10 120.7(2) . . ?
C7 C8 C9 118.7(2) . . ?
C7 C8 C10 120.5(2) . . ?
C8 C9 H9 119.4 . . ?
C4 C9 C8 121.2(2) . . ?
C4 C9 H9 119.4 . . ?
C9 C4 C3 118.7(2) . . ?
C9 C4 C5 119.5(2) . . ?
C5 C4 C3 121.7(2) . . ?
N4 C10 C8 112.1(2) . . ?
N4 C10 H10A 109.2 . . ?
N4 C10 H10B 109.2 . . ?
C8 C10 H10A 109.2 . . ?
C8 C10 H10B 109.2 . . ?
H10A C10 H10B 107.9 . . ?
C5 C6 H6 119.8 . . ?
C7 C6 H6 119.8 . . ?
C7 C6 C5 120.4(2) . . ?
N3 C3 C4 114.6(2) . . ?
N3 C3 H3C 108.6 . . ?
N3 C3 H3D 108.6 . . ?
C4 C3 H3C 108.6 . . ?
C4 C3 H3D 108.6 . . ?
H3C C3 H3D 107.6 . . ?
C4 C5 C6 119.5(2) . . ?
C4 C5 H5 120.3 . . ?
C6 C5 H5 120.3 . . ?
N3 C2 H2 124.4 . . ?
N2 C2 N3 111.1(2) . . ?
N2 C2 H2 124.4 . . ?
N1 C1 N3 110.4(2) . . ?
N1 C1 H1 124.8 . . ?
N3 C1 H1 124.8 . . ?
C8 C7 C6 120.7(2) . . ?
C8 C7 H7 119.7 . . ?
C6 C7 H7 119.7 . . ?

loop_
_geom_bond_atom_site_label_1
_geom_bond_atom_site_label_2
_geom_bond_distance
_geom_bond_site_symmetry_2
_geom_bond_publ_flag
Te1 O15 1.9309(14) 3_656 ?
Te1 O15 1.9309(14) . ?
Te1 O12 1.9264(14) 3_656 ?
Te1 O12 1.9264(14) . ?
Te1 O10 1.9260(14) 3_656 ?
Te1 O10 1.9260(14) . ?
Mo2 O12 2.3303(15) 3_656 ?
Mo2 O10 2.2675(14) . ?
Mo2 O11 1.9249(15) . ?
Mo2 O7 1.9190(15) . ?
Mo2 O8 1.7076(16) . ?
Mo2 O9 1.7285(15) . ?
Mo1 O15 2.2643(15) 3_656 ?
Mo1 O10 2.3128(14) . ?
Mo1 O6 1.9245(15) . ?
Mo1 O7 1.9279(15) . ?
Mo1 O4 1.7239(16) . ?
Mo1 O5 1.6985(16) . ?
Mo3 O15 2.2818(14) . ?
Mo3 O12 2.2778(14) 3_656 ?
Mo3 O6 1.9494(15) 3_656 ?
Mo3 O11 1.9229(15) . ?
Mo3 O13 1.7176(16) . ?
Mo3 O14 1.7022(17) . ?
Ni1 O3 2.1127(16) . ?
Ni1 O2 2.0510(17) . ?
Ni1 O4 2.0215(16) . ?
Ni1 O9 2.0731(16) 3_666 ?
Ni1 N1 2.0454(19) . ?
Ni1 O1 2.0247(18) . ?
O3 H3A 0.8501 . ?
O3 H3B 0.8499 . ?
O2 H2A 0.8506 . ?
O2 H2B 0.8510 . ?
N1 N2 1.388(3) . ?
N1 C1 1.305(3) . ?
O1 H1A 0.8491 . ?
O1 H1B 0.8505 . ?
N3 C3 1.479(3) . ?
N3 C2 1.354(3) . ?
N3 C1 1.343(3) . ?
N2 C2 1.308(3) . ?
N4 H4A 0.67(3) . ?
N4 H4B 0.84(3) . ?
N4 C10 1.493(4) . ?
C8 C9 1.391(3) . ?
C8 C10 1.510(3) . ?
C8 C7 1.384(4) . ?
C9 H9 0.9300 . ?
C9 C4 1.389(3) . ?
C4 C3 1.505(3) . ?
C4 C5 1.390(4) . ?
C10 H10A 0.9700 . ?
C10 H10B 0.9700 . ?
C6 H6 0.9300 . ?
C6 C5 1.392(4) . ?
C6 C7 1.384(4) . ?
C3 H3C 0.9700 . ?
C3 H3D 0.9700 . ?
C5 H5 0.9300 . ?
C2 H2 0.9300 . ?
C1 H1 0.9300 . ?
C7 H7 0.9300 . ?

loop_
_geom_torsion_atom_site_label_1
_geom_torsion_atom_site_label_2
_geom_torsion_atom_site_label_3
_geom_torsion_atom_site_label_4
_geom_torsion
_geom_torsion_site_symmetry_1
_geom_torsion_site_symmetry_2
_geom_torsion_site_symmetry_3
_geom_torsion_site_symmetry_4
_geom_torsion_publ_flag
Ni1 N1 N2 C2 -166.34(18) . . . . ?
Ni1 N1 C1 N3 164.83(17) . . . . ?
O15 Mo1 O4 Ni1 -171.53(19) 3_656 . . . ?
O10 Mo1 O4 Ni1 -143.7(3) . . . . ?
O6 Mo1 O4 Ni1 133.8(3) . . . . ?
O7 Mo1 O4 Ni1 -70.3(3) . . . . ?
O5 Mo1 O4 Ni1 30.5(3) . . . . ?
N1 N2 C2 N3 -0.6(3) . . . . ?
N2 N1 C1 N3 -0.1(3) . . . . ?
C8 C9 C4 C3 -177.4(2) . . . . ?
C8 C9 C4 C5 0.8(4) . . . . ?
C9 C8 C10 N4 -55.4(3) . . . . ?
C9 C8 C7 C6 0.5(4) . . . . ?
C9 C4 C3 N3 -103.8(3) . . . . ?
C9 C4 C5 C6 0.8(4) . . . . ?
C10 C8 C9 C4 -178.8(2) . . . . ?
C10 C8 C7 C6 177.9(3) . . . . ?
C3 N3 C2 N2 169.7(2) . . . . ?
C3 N3 C1 N1 -169.5(2) . . . . ?
C3 C4 C5 C6 178.9(3) . . . . ?
C5 C4 C3 N3 78.1(3) . . . . ?
C5 C6 C7 C8 1.1(4) . . . . ?
C2 N3 C3 C4 124.4(3) . . . . ?
C2 N3 C1 N1 -0.2(3) . . . . ?
C1 N1 N2 C2 0.4(3) . . . . ?
C1 N3 C3 C4 -68.6(3) . . . . ?
C1 N3 C2 N2 0.5(3) . . . . ?
C7 C8 C9 C4 -1.4(4) . . . . ?
C7 C8 C10 N4 127.1(3) . . . . ?
C7 C6 C5 C4 -1.7(4) . . . . ?
